data_4304892
loop_
_publ_author_name
'Jianfeng Li'
'Smitha M. Nair'
'Bruce C. Noll'
'Charles E. Schulz'
'W. Robert Scheidt'

_publ_section_title
;
Relative Axial Ligand Orientation in Bis(imidazole)iron(II) Porphyrinates:
Are "Picket Fence" Derivatives Different?
;
_journal_name_full 'Inorganic Chemistry'
_journal_page_first 3841
_journal_page_last 3850
_journal_paper_doi 10.1021/ic702498c
_journal_volume 47
_journal_year 2008
_chemical_formula_moiety 'C74 H76 Fe N12 O4, 2(C7 H8)'
_chemical_formula_sum 'C88 H92 Fe N12 O4'
_chemical_formula_weight 1437.59
_chemical_name_common '[Fe(TpivPP)(1-vinylIm)2]'
_chemical_name_systematic
; 
 ? 
;
_space_group_IT_number 14
_space_group_name_Hall '-P 2ybc'
_space_group_name_H-M_alt 'P 1 21/c 1'
_symmetry_cell_setting monoclinic
_symmetry_space_group_name_Hall '-P 2ybc'
_symmetry_space_group_name_H-M 'P 1 21/c 1'
_atom_sites_solution_hydrogens geom
_atom_sites_solution_primary direct
_atom_sites_solution_secondary difmap
_audit_creation_method SHELXL-97
_cell_angle_alpha 90.00
_cell_angle_beta 106.108(2)
_cell_angle_gamma 90.00
_cell_formula_units_Z 4
_cell_length_a 13.4924(4)
_cell_length_b 28.2916(9)
_cell_length_c 20.2542(6)
_cell_measurement_reflns_used 6513
_cell_measurement_temperature 100(2)
_cell_measurement_theta_max 25.8737
_cell_measurement_theta_min 2.3545
_cell_volume 7427.9(4)
_computing_cell_refinement 'Brucker APEX2/SAINT'
_computing_data_collection 'Brucker APEX2'
_computing_data_reduction 'Brucker SAINT/SHELXTL'
_computing_molecular_graphics Ortep3
_computing_publication_material SHELXL-97
_computing_structure_refinement 'SHELXL-97 (Sheldrick, 1997)'
_computing_structure_solution 'SHELXS-97 (Sheldrick, 1990)'
_diffrn_ambient_temperature 100(2)
_diffrn_measured_fraction_theta_full 1.000
_diffrn_measured_fraction_theta_max 1.000
_diffrn_measurement_device_type 'Bruker Smart Apex CCD area detector'
_diffrn_measurement_method '\f and \w scans'
_diffrn_radiation_monochromator graphite
_diffrn_radiation_source 'fine-focus sealed tube'
_diffrn_radiation_type MoK\a
_diffrn_radiation_wavelength 0.71073
_diffrn_reflns_av_R_equivalents 0.0724
_diffrn_reflns_av_sigmaI/netI 0.0428
_diffrn_reflns_limit_h_max 17
_diffrn_reflns_limit_h_min -17
_diffrn_reflns_limit_k_max 36
_diffrn_reflns_limit_k_min -36
_diffrn_reflns_limit_l_max 25
_diffrn_reflns_limit_l_min -25
_diffrn_reflns_number 116392
_diffrn_reflns_theta_full 27.00
_diffrn_reflns_theta_max 27.00
_diffrn_reflns_theta_min 1.27
_exptl_absorpt_coefficient_mu 0.265
_exptl_absorpt_correction_T_max 0.9689
_exptl_absorpt_correction_T_min 0.9294
_exptl_absorpt_correction_type multi-scan
_exptl_absorpt_process_details '(SADABS; Sheldrick, 1996)'
_exptl_crystal_colour 'translucent red'
_exptl_crystal_density_diffrn 1.286
_exptl_crystal_density_method 'not measured'
_exptl_crystal_description plate
_exptl_crystal_F_000 3048
_exptl_crystal_size_max 0.28
_exptl_crystal_size_mid 0.16
_exptl_crystal_size_min 0.12
_refine_diff_density_max 1.282
_refine_diff_density_min -0.500
_refine_diff_density_rms 0.070
_refine_ls_extinction_method none
_refine_ls_goodness_of_fit_ref 1.055
_refine_ls_hydrogen_treatment constr
_refine_ls_matrix_type full
_refine_ls_number_parameters 960
_refine_ls_number_reflns 16202
_refine_ls_number_restraints 0
_refine_ls_restrained_S_all 1.055
_refine_ls_R_factor_all 0.0796
_refine_ls_R_factor_gt 0.0555
_refine_ls_shift/su_max 0.001
_refine_ls_shift/su_mean 0.000
_refine_ls_structure_factor_coef Fsqd
_refine_ls_weighting_details 'calc w=1/[\s^2^(Fo^2^)+(0.0710P)^2^+5.9060P] where P=(Fo^2^+2Fc^2^)/3'
_refine_ls_weighting_scheme calc
_refine_ls_wR_factor_gt 0.1372
_refine_ls_wR_factor_ref 0.1476
_reflns_number_gt 12203
_reflns_number_total 16202
_reflns_threshold_expression >2sigma(I)
_cod_data_source_file ic702498c-file012_3.cif
_cod_data_source_block '[Fe(TpivPP))(1-VinylIm)2]'
_cod_original_sg_symbol_Hall '-P 2ybc '
_cod_database_code 4304892

loop_
_symmetry_equiv_pos_as_xyz
'x, y, z'
'-x, y+1/2, -z+1/2'
'-x, -y, -z'
'x, -y-1/2, z-1/2'

loop_
_atom_site_label
_atom_site_type_symbol
_atom_site_fract_x
_atom_site_fract_y
_atom_site_fract_z
_atom_site_U_iso_or_equiv
_atom_site_adp_type
_atom_site_occupancy
_atom_site_symmetry_multiplicity
_atom_site_calc_flag
_atom_site_refinement_flags
_atom_site_disorder_assembly
_atom_site_disorder_group
Fe1 Fe 0.70620(2) 0.602806(11) 0.822889(15) 0.01157(8) Uani 1 1 d . . .
N1 N 0.57041(14) 0.59840(6) 0.84383(9) 0.0139(4) Uani 1 1 d . . .
N2 N 0.63363(14) 0.60534(6) 0.72318(9) 0.0145(4) Uani 1 1 d . . .
N3 N 0.84111(14) 0.60950(6) 0.80235(9) 0.0129(4) Uani 1 1 d . . .
N4 N 0.77744(14) 0.59681(6) 0.92235(9) 0.0132(4) Uani 1 1 d . . .
N5 N 0.70404(14) 0.67305(7) 0.83254(10) 0.0166(4) Uani 1 1 d . . .
N6 N 0.70114(15) 0.74932(7) 0.81210(10) 0.0192(4) Uani 1 1 d . . .
N7 N 0.71479(13) 0.53328(6) 0.81184(9) 0.0126(4) Uani 1 1 d . . .
N8 N 0.77577(15) 0.46381(7) 0.79372(11) 0.0217(4) Uani 1 1 d . . .
N9 N 0.87312(15) 0.68590(7) 0.61497(10) 0.0183(4) Uani 1 1 d . . .
H9N H 0.8783 0.6851 0.6592 0.022 Uiso 1 1 calc R . .
N10 N 1.10440(14) 0.67441(7) 0.96171(10) 0.0173(4) Uani 1 1 d . . .
H10 H 1.0382 0.6794 0.9563 0.021 Uiso 1 1 calc R . .
N11 N 0.54605(15) 0.67203(7) 1.03029(9) 0.0161(4) Uani 1 1 d . . .
H11 H 0.5404 0.6707 0.9860 0.019 Uiso 1 1 calc R . .
N12 N 0.31208(15) 0.66835(7) 0.67440(10) 0.0197(4) Uani 1 1 d . . .
H12 H 0.3784 0.6725 0.6794 0.024 Uiso 1 1 calc R . .
C(A1 C 0.55260(17) 0.59726(8) 0.90773(12) 0.0152(4) Uani 1 1 d . . .
C(A2 C 0.47419(17) 0.59703(8) 0.79786(12) 0.0151(4) Uani 1 1 d . . .
C(A3 C 0.52948(17) 0.59934(8) 0.69232(11) 0.0154(4) Uani 1 1 d . . .
C(A4 C 0.67763(17) 0.60635(8) 0.66934(11) 0.0155(4) Uani 1 1 d . . .
C(A5 C 0.85853(17) 0.61358(8) 0.73868(11) 0.0150(4) Uani 1 1 d . . .
C(A6 C 0.93767(17) 0.60883(7) 0.84839(11) 0.0138(4) Uani 1 1 d . . .
C(A7 C 0.88230(17) 0.59444(7) 0.95247(11) 0.0136(4) Uani 1 1 d . . .
C(A8 C 0.73338(17) 0.59326(7) 0.97612(11) 0.0137(4) Uani 1 1 d . . .
C(B1 C 0.44391(17) 0.59638(8) 0.90117(12) 0.0184(5) Uani 1 1 d . . .
H(B1 H 0.4123 0.5961 0.9376 0.022 Uiso 1 1 calc R . .
C(B2 C 0.39518(18) 0.59603(8) 0.83318(12) 0.0187(5) Uani 1 1 d . . .
H(B2 H 0.3228 0.5953 0.8127 0.022 Uiso 1 1 calc R . .
C(B3 C 0.50873(18) 0.59763(8) 0.61877(12) 0.0190(5) Uani 1 1 d . . .
H(B3 H 0.4431 0.5940 0.5864 0.023 Uiso 1 1 calc R . .
C(B4 C 0.59959(18) 0.60211(8) 0.60466(12) 0.0193(5) Uani 1 1 d . . .
H(B4 H 0.6105 0.6024 0.5603 0.023 Uiso 1 1 calc R . .
C(B5 C 0.96721(17) 0.61729(8) 0.74576(12) 0.0179(5) Uani 1 1 d . . .
H(B5 H 0.9988 0.6209 0.7096 0.021 Uiso 1 1 calc R . .
C(B6 C 1.01585(17) 0.61475(8) 0.81330(12) 0.0165(5) Uani 1 1 d . . .
H(B6 H 1.0882 0.6165 0.8339 0.020 Uiso 1 1 calc R . .
C(B7 C 0.90377(17) 0.58893(8) 1.02580(11) 0.0160(4) Uani 1 1 d . . .
H(B7 H 0.9699 0.5859 1.0578 0.019 Uiso 1 1 calc R . .
C(B8 C 0.81218(17) 0.58884(8) 1.04026(12) 0.0164(4) Uani 1 1 d . . .
H(B8 H 0.8016 0.5863 1.0846 0.020 Uiso 1 1 calc R . .
C(M1 C 0.45394(17) 0.59523(8) 0.72672(11) 0.0148(4) Uani 1 1 d . . .
C(M2 C 0.78241(17) 0.61045(8) 0.67611(11) 0.0157(4) Uani 1 1 d . . .
C(M3 C 0.95846(16) 0.59965(7) 0.91869(11) 0.0138(4) Uani 1 1 d . . .
C(M4 C 0.62845(17) 0.59453(8) 0.97024(11) 0.0146(4) Uani 1 1 d . . .
C1 C 0.68417(18) 0.70504(8) 0.78412(13) 0.0205(5) Uani 1 1 d . . .
H1 H 0.6612 0.6985 0.7363 0.025 Uiso 1 1 calc R . .
C2 C 0.73218(18) 0.74474(9) 0.88123(12) 0.0208(5) Uani 1 1 d . . .
H2 H 0.7490 0.7695 0.9141 0.025 Uiso 1 1 calc R . .
C3 C 0.73450(19) 0.69819(9) 0.89407(13) 0.0225(5) Uani 1 1 d . . .
H3 H 0.7540 0.6844 0.9386 0.027 Uiso 1 1 calc R . .
C4 C 0.68557(19) 0.79147(9) 0.77291(13) 0.0232(5) Uani 1 1 d . . .
H4 H 0.6589 0.7890 0.7244 0.028 Uiso 1 1 calc R . .
C5 C 0.7060(2) 0.83400(9) 0.79987(15) 0.0314(6) Uani 1 1 d . . .
H5A H 0.7327 0.8376 0.8482 0.038 Uiso 1 1 calc R . .
H5B H 0.6940 0.8611 0.7710 0.038 Uiso 1 1 calc R . .
C6 C 0.6365(2) 0.50177(10) 0.7910(2) 0.0525(10) Uani 1 1 d . . .
H6 H 0.5659 0.5087 0.7858 0.063 Uiso 1 1 calc R . .
C7 C 0.6729(2) 0.45924(10) 0.7785(2) 0.0516(10) Uani 1 1 d . . .
H7 H 0.6336 0.4316 0.7622 0.062 Uiso 1 1 calc R . .
C8 C 0.7971(2) 0.50893(9) 0.81302(16) 0.0305(6) Uani 1 1 d . . .
H8 H 0.8649 0.5217 0.8261 0.037 Uiso 1 1 calc R . .
C9 C 0.8486(2) 0.42982(9) 0.78557(17) 0.0345(7) Uani 1 1 d . . .
H9 H 0.9192 0.4388 0.8001 0.041 Uiso 1 1 calc R . .
C10 C 0.8288(3) 0.38840(11) 0.76076(19) 0.0469(8) Uani 1 1 d . . .
H10A H 0.7594 0.3777 0.7455 0.056 Uiso 1 1 calc R . .
H10B H 0.8834 0.3682 0.7575 0.056 Uiso 1 1 calc R . .
C11 C 0.34524(17) 0.58527(8) 0.68541(11) 0.0175(5) Uani 1 1 d . . .
C12 C 0.27503(18) 0.62189(9) 0.66031(12) 0.0192(5) Uani 1 1 d . . .
C13 C 0.17372(19) 0.61170(9) 0.62312(13) 0.0241(5) Uani 1 1 d . . .
H13 H 0.1263 0.6366 0.6059 0.029 Uiso 1 1 calc R . .
C14 C 0.14311(19) 0.56515(10) 0.61160(13) 0.0270(6) Uani 1 1 d . . .
H14 H 0.0742 0.5582 0.5863 0.032 Uiso 1 1 calc R . .
C15 C 0.2107(2) 0.52866(9) 0.63617(13) 0.0267(6) Uani 1 1 d . . .
H15 H 0.1887 0.4968 0.6281 0.032 Uiso 1 1 calc R . .
C16 C 0.31153(19) 0.53896(9) 0.67291(13) 0.0226(5) Uani 1 1 d . . .
H16 H 0.3583 0.5138 0.6898 0.027 Uiso 1 1 calc R . .
C17 C 0.25779(18) 0.70763(8) 0.68121(12) 0.0185(5) Uani 1 1 d . . .
C18 C 0.32145(18) 0.75205(9) 0.70650(12) 0.0188(5) Uani 1 1 d . . .
C19 C 0.30183(19) 0.78692(9) 0.64604(13) 0.0230(5) Uani 1 1 d . . .
H19A H 0.3269 0.7732 0.6092 0.034 Uiso 1 1 calc R . .
H19B H 0.3384 0.8166 0.6616 0.034 Uiso 1 1 calc R . .
H19C H 0.2277 0.7932 0.6288 0.034 Uiso 1 1 calc R . .
C20 C 0.2815(2) 0.77278(10) 0.76371(13) 0.0274(6) Uani 1 1 d . . .
H20A H 0.2078 0.7799 0.7458 0.041 Uiso 1 1 calc R . .
H20B H 0.3193 0.8019 0.7808 0.041 Uiso 1 1 calc R . .
H20C H 0.2918 0.7499 0.8013 0.041 Uiso 1 1 calc R . .
C21 C 0.43714(18) 0.74302(9) 0.73427(13) 0.0218(5) Uani 1 1 d . . .
H21A H 0.4492 0.7189 0.7703 0.033 Uiso 1 1 calc R . .
H21B H 0.4720 0.7724 0.7535 0.033 Uiso 1 1 calc R . .
H21C H 0.4644 0.7320 0.6969 0.033 Uiso 1 1 calc R . .
C22 C 0.81500(17) 0.60525(8) 0.61105(12) 0.0179(5) Uani 1 1 d . . .
C23 C 0.85485(17) 0.64224(8) 0.58049(12) 0.0178(5) Uani 1 1 d . . .
C24 C 0.87837(19) 0.63466(9) 0.51810(12) 0.0239(5) Uani 1 1 d . . .
H24 H 0.9053 0.6597 0.4971 0.029 Uiso 1 1 calc R . .
C25 C 0.8623(2) 0.59082(10) 0.48729(13) 0.0282(6) Uani 1 1 d . . .
H25 H 0.8781 0.5859 0.4449 0.034 Uiso 1 1 calc R . .
C26 C 0.8237(2) 0.55397(10) 0.51722(13) 0.0279(6) Uani 1 1 d . . .
H26 H 0.8127 0.5239 0.4956 0.033 Uiso 1 1 calc R . .
C27 C 0.80120(19) 0.56130(9) 0.57886(13) 0.0235(5) Uani 1 1 d . . .
H27 H 0.7757 0.5357 0.5998 0.028 Uiso 1 1 calc R . .
C28 C 0.88376(16) 0.72907(9) 0.58873(12) 0.0177(5) Uani 1 1 d . . .
C29 C 0.90491(18) 0.77055(8) 0.63896(12) 0.0193(5) Uani 1 1 d . . .
C30 C 0.80500(19) 0.79900(9) 0.62587(13) 0.0243(5) Uani 1 1 d . . .
H30A H 0.7836 0.8094 0.5778 0.037 Uiso 1 1 calc R . .
H30B H 0.8165 0.8267 0.6562 0.037 Uiso 1 1 calc R . .
H30C H 0.7509 0.7792 0.6352 0.037 Uiso 1 1 calc R . .
C31 C 0.9407(2) 0.75564(9) 0.71447(13) 0.0287(6) Uani 1 1 d . . .
H31A H 0.8846 0.7391 0.7268 0.043 Uiso 1 1 calc R . .
H31B H 0.9603 0.7837 0.7435 0.043 Uiso 1 1 calc R . .
H31C H 1.0004 0.7345 0.7216 0.043 Uiso 1 1 calc R . .
C32 C 0.98796(19) 0.80106(9) 0.62227(15) 0.0284(6) Uani 1 1 d . . .
H32A H 1.0533 0.7837 0.6335 0.043 Uiso 1 1 calc R . .
H32B H 0.9966 0.8302 0.6493 0.043 Uiso 1 1 calc R . .
H32C H 0.9674 0.8089 0.5732 0.043 Uiso 1 1 calc R . .
C33 C 1.06810(17) 0.59115(8) 0.95948(11) 0.0151(4) Uani 1 1 d . . .
C34 C 1.13971(17) 0.62779(8) 0.97922(11) 0.0157(4) Uani 1 1 d . . .
C35 C 1.24150(18) 0.61797(9) 1.01581(13) 0.0223(5) Uani 1 1 d . . .
H35 H 1.2903 0.6429 1.0285 0.027 Uiso 1 1 calc R . .
C36 C 1.27106(19) 0.57175(9) 1.03347(13) 0.0264(6) Uani 1 1 d . . .
H36 H 1.3403 0.5652 1.0586 0.032 Uiso 1 1 calc R . .
C37 C 1.20110(19) 0.53505(9) 1.01506(13) 0.0235(5) Uani 1 1 d . . .
H37 H 1.2217 0.5034 1.0275 0.028 Uiso 1 1 calc R . .
C38 C 1.09999(18) 0.54519(8) 0.97801(12) 0.0191(5) Uani 1 1 d . . .
H38 H 1.0517 0.5201 0.9651 0.023 Uiso 1 1 calc R . .
C39 C 1.16059(17) 0.71238(8) 0.95233(12) 0.0179(5) Uani 1 1 d . . .
C40 C 1.10152(17) 0.75883(8) 0.93253(12) 0.0168(5) Uani 1 1 d . . .
C41 C 1.14553(19) 0.78328(10) 0.87981(13) 0.0262(6) Uani 1 1 d . . .
H41A H 1.2197 0.7884 0.8996 0.039 Uiso 1 1 calc R . .
H41B H 1.1111 0.8138 0.8672 0.039 Uiso 1 1 calc R . .
H41C H 1.1341 0.7634 0.8388 0.039 Uiso 1 1 calc R . .
C42 C 1.12205(19) 0.78918(9) 0.99733(13) 0.0224(5) Uani 1 1 d . . .
H42A H 1.1966 0.7937 1.0164 0.034 Uiso 1 1 calc R . .
H42B H 1.0942 0.7733 1.0313 0.034 Uiso 1 1 calc R . .
H42C H 1.0886 0.8200 0.9858 0.034 Uiso 1 1 calc R . .
C43 C 0.98547(17) 0.75188(9) 0.90255(12) 0.0197(5) Uani 1 1 d . . .
H43A H 0.9528 0.7824 0.8873 0.030 Uiso 1 1 calc R . .
H43B H 0.9564 0.7385 0.9378 0.030 Uiso 1 1 calc R . .
H43C H 0.9727 0.7302 0.8633 0.030 Uiso 1 1 calc R . .
C44 C 0.59570(17) 0.58971(8) 1.03482(11) 0.0159(4) Uani 1 1 d . . .
C45 C 0.56091(17) 0.62840(8) 1.06546(11) 0.0150(4) Uani 1 1 d . . .
C46 C 0.53784(17) 0.62246(8) 1.12810(12) 0.0184(5) Uani 1 1 d . . .
H46 H 0.5152 0.6486 1.1495 0.022 Uiso 1 1 calc R . .
C47 C 0.54805(19) 0.57814(9) 1.15919(12) 0.0224(5) Uani 1 1 d . . .
H47 H 0.5338 0.5744 1.2023 0.027 Uiso 1 1 calc R . .
C48 C 0.57862(19) 0.53973(9) 1.12791(13) 0.0236(5) Uani 1 1 d . . .
H48 H 0.5833 0.5093 1.1485 0.028 Uiso 1 1 calc R . .
C49 C 0.60234(18) 0.54573(9) 1.06639(12) 0.0211(5) Uani 1 1 d . . .
H49 H 0.6237 0.5192 1.0451 0.025 Uiso 1 1 calc R . .
C50 C 0.53937(16) 0.71597(8) 1.05638(12) 0.0159(4) Uani 1 1 d . . .
C51 C 0.51892(17) 0.75729(8) 1.00547(11) 0.0159(4) Uani 1 1 d . . .
C52 C 0.61996(18) 0.78478(9) 1.01820(13) 0.0210(5) Uani 1 1 d . . .
H52A H 0.6734 0.7642 1.0096 0.032 Uiso 1 1 calc R . .
H52B H 0.6414 0.7958 1.0660 0.032 Uiso 1 1 calc R . .
H52C H 0.6099 0.8120 0.9872 0.032 Uiso 1 1 calc R . .
C53 C 0.43790(18) 0.78909(9) 1.02322(13) 0.0217(5) Uani 1 1 d . . .
H53A H 0.4284 0.8177 0.9949 0.032 Uiso 1 1 calc R . .
H53B H 0.4613 0.7979 1.0719 0.032 Uiso 1 1 calc R . .
H53C H 0.3723 0.7720 1.0143 0.032 Uiso 1 1 calc R . .
C54 C 0.48083(19) 0.74209(9) 0.93045(12) 0.0210(5) Uani 1 1 d . . .
H54A H 0.5336 0.7226 0.9187 0.031 Uiso 1 1 calc R . .
H54B H 0.4673 0.7702 0.9010 0.031 Uiso 1 1 calc R . .
H54C H 0.4171 0.7238 0.9234 0.031 Uiso 1 1 calc R . .
C55 C 0.2894(2) 0.91647(13) 0.94496(19) 0.0496(8) Uani 1 1 d . . .
H55A H 0.2867 0.9433 0.9750 0.074 Uiso 1 1 calc R . .
H55B H 0.2917 0.8869 0.9706 0.074 Uiso 1 1 calc R . .
H55C H 0.2279 0.9167 0.9054 0.074 Uiso 1 1 calc R . .
C56 C 0.3844(2) 0.92027(11) 0.92021(16) 0.0390(7) Uani 1 1 d . . .
C57 C 0.4396(3) 0.96094(12) 0.92688(18) 0.0466(8) Uani 1 1 d . . .
H57 H 0.4177 0.9878 0.9472 0.056 Uiso 1 1 calc R . .
C58 C 0.5285(3) 0.96374(12) 0.90408(18) 0.0492(8) Uani 1 1 d . . .
H58 H 0.5667 0.9924 0.9091 0.059 Uiso 1 1 calc R . .
C59 C 0.5602(3) 0.92488(12) 0.87447(17) 0.0449(8) Uani 1 1 d . . .
H59 H 0.6220 0.9264 0.8608 0.054 Uiso 1 1 calc R . .
C60 C 0.5038(3) 0.88417(12) 0.86461(18) 0.0462(8) Uani 1 1 d . . .
H60 H 0.5243 0.8578 0.8425 0.055 Uiso 1 1 calc R . .
C61 C 0.4163(3) 0.88193(11) 0.88739(16) 0.0396(7) Uani 1 1 d . . .
H61 H 0.3769 0.8536 0.8806 0.047 Uiso 1 1 calc R . .
C62 C 0.1488(3) 0.50494(11) 0.81074(17) 0.0429(8) Uani 1 1 d . . .
H62A H 0.2034 0.4876 0.8440 0.064 Uiso 1 1 calc R . .
H62B H 0.0989 0.5171 0.8337 0.064 Uiso 1 1 calc R . .
H62C H 0.1792 0.5314 0.7919 0.064 Uiso 1 1 calc R . .
C63 C 0.0950(2) 0.47230(10) 0.75350(15) 0.0317(6) Uani 1 1 d . . .
C64 C 0.0163(2) 0.48891(11) 0.69808(16) 0.0359(7) Uani 1 1 d . . .
H64 H -0.0050 0.5209 0.6975 0.043 Uiso 1 1 calc R . .
C65 C -0.0308(2) 0.45965(11) 0.64424(17) 0.0381(7) Uani 1 1 d . . .
H65 H -0.0832 0.4718 0.6065 0.046 Uiso 1 1 calc R . .
C66 C -0.0023(2) 0.41281(11) 0.64490(16) 0.0362(7) Uani 1 1 d . . .
H66 H -0.0355 0.3926 0.6079 0.043 Uiso 1 1 calc R . .
C67 C 0.0741(2) 0.39540(10) 0.69910(16) 0.0369(7) Uani 1 1 d . . .
H67 H 0.0933 0.3631 0.7001 0.044 Uiso 1 1 calc R . .
C68 C 0.1233(2) 0.42539(10) 0.75267(15) 0.0340(7) Uani 1 1 d . . .
H68 H 0.1774 0.4133 0.7894 0.041 Uiso 1 1 calc R . .
O1 O 0.87352(13) 0.73532(6) 0.52749(8) 0.0246(4) Uani 1 1 d . . .
O2 O 1.25314(14) 0.71026(7) 0.96122(12) 0.0363(5) Uani 1 1 d . . .
O3 O 0.55232(13) 0.72296(6) 1.11766(8) 0.0209(4) Uani 1 1 d . . .
O4 O 0.16388(13) 0.70797(7) 0.66816(10) 0.0285(4) Uani 1 1 d . . .

loop_
_atom_site_aniso_label
_atom_site_aniso_U_11
_atom_site_aniso_U_22
_atom_site_aniso_U_33
_atom_site_aniso_U_23
_atom_site_aniso_U_13
_atom_site_aniso_U_12
Fe1 0.01156(15) 0.01189(15) 0.01103(16) -0.00050(12) 0.00278(11) -0.00037(12)
N1 0.0145(9) 0.0145(9) 0.0125(9) -0.0010(7) 0.0035(7) 0.0016(7)
N2 0.0138(9) 0.0145(9) 0.0154(9) 0.0003(7) 0.0043(7) -0.0010(7)
N3 0.0151(9) 0.0128(9) 0.0109(9) 0.0008(7) 0.0037(7) -0.0005(7)
N4 0.0133(9) 0.0134(9) 0.0140(9) -0.0015(7) 0.0054(7) 0.0011(7)
N5 0.0101(9) 0.0179(10) 0.0217(11) 0.0001(8) 0.0040(8) -0.0001(7)
N6 0.0161(9) 0.0142(9) 0.0299(12) 0.0005(8) 0.0108(9) 0.0004(8)
N7 0.0138(9) 0.0142(9) 0.0113(9) 0.0007(7) 0.0060(7) -0.0001(7)
N8 0.0205(10) 0.0157(10) 0.0303(12) -0.0031(8) 0.0094(9) -0.0001(8)
N9 0.0196(10) 0.0256(10) 0.0101(9) 0.0021(8) 0.0051(8) -0.0021(8)
N10 0.0115(9) 0.0186(10) 0.0211(10) 0.0002(8) 0.0033(8) 0.0003(7)
N11 0.0200(10) 0.0188(10) 0.0102(9) -0.0013(7) 0.0055(8) 0.0020(8)
N12 0.0110(9) 0.0226(10) 0.0250(11) 0.0027(8) 0.0041(8) -0.0008(8)
C(A1 0.0152(11) 0.0148(11) 0.0174(11) -0.0029(9) 0.0073(9) 0.0015(8)
C(A2 0.0118(10) 0.0151(11) 0.0185(11) -0.0021(9) 0.0044(9) 0.0005(8)
C(A3 0.0158(11) 0.0153(11) 0.0137(11) 0.0019(8) 0.0015(9) -0.0019(9)
C(A4 0.0177(11) 0.0147(10) 0.0146(11) 0.0006(8) 0.0054(9) -0.0024(8)
C(A5 0.0161(11) 0.0149(11) 0.0147(11) 0.0011(8) 0.0053(9) -0.0011(8)
C(A6 0.0138(10) 0.0139(10) 0.0146(11) 0.0008(8) 0.0053(9) -0.0007(8)
C(A7 0.0152(10) 0.0114(10) 0.0131(11) -0.0014(8) 0.0020(8) 0.0003(8)
C(A8 0.0156(11) 0.0122(10) 0.0140(11) -0.0017(8) 0.0055(9) 0.0012(8)
C(B1 0.0149(11) 0.0251(12) 0.0175(12) -0.0015(9) 0.0083(9) 0.0011(9)
C(B2 0.0134(11) 0.0240(12) 0.0189(12) -0.0028(9) 0.0049(9) 0.0015(9)
C(B3 0.0166(11) 0.0235(12) 0.0142(11) 0.0029(9) -0.0004(9) -0.0019(9)
C(B4 0.0196(11) 0.0246(12) 0.0124(11) 0.0039(9) 0.0022(9) -0.0023(9)
C(B5 0.0152(11) 0.0227(12) 0.0171(12) 0.0022(9) 0.0070(9) -0.0006(9)
C(B6 0.0126(10) 0.0192(11) 0.0178(12) 0.0000(9) 0.0046(9) -0.0024(9)
C(B7 0.0173(11) 0.0156(11) 0.0140(11) -0.0013(8) 0.0024(9) 0.0004(9)
C(B8 0.0175(11) 0.0185(11) 0.0136(11) -0.0014(9) 0.0051(9) 0.0020(9)
C(M1 0.0133(10) 0.0143(11) 0.0154(11) -0.0004(8) 0.0017(8) -0.0001(8)
C(M2 0.0169(11) 0.0154(11) 0.0153(11) 0.0022(9) 0.0055(9) -0.0007(9)
C(M3 0.0125(10) 0.0133(10) 0.0142(11) -0.0015(8) 0.0017(8) -0.0003(8)
C(M4 0.0174(11) 0.0147(11) 0.0131(11) -0.0024(8) 0.0068(9) -0.0004(8)
C1 0.0166(11) 0.0200(12) 0.0242(13) 0.0016(10) 0.0046(10) -0.0018(9)
C2 0.0211(12) 0.0233(12) 0.0186(13) -0.0034(9) 0.0062(10) -0.0010(10)
C3 0.0223(12) 0.0216(12) 0.0243(13) -0.0036(10) 0.0075(10) 0.0008(10)
C4 0.0237(12) 0.0241(13) 0.0209(13) 0.0052(10) 0.0045(10) 0.0005(10)
C5 0.0379(16) 0.0234(13) 0.0304(15) 0.0037(11) 0.0055(12) -0.0024(11)
C6 0.0192(14) 0.0214(14) 0.122(3) -0.0109(17) 0.0285(18) -0.0037(11)
C7 0.0210(14) 0.0219(14) 0.113(3) -0.0134(17) 0.0209(17) -0.0069(11)
C8 0.0176(12) 0.0197(13) 0.0543(18) -0.0076(12) 0.0100(12) -0.0027(10)
C9 0.0252(14) 0.0234(13) 0.059(2) -0.0045(13) 0.0186(13) 0.0017(11)
C10 0.0365(17) 0.0294(16) 0.071(2) -0.0126(15) 0.0092(16) 0.0079(13)
C11 0.0165(11) 0.0234(12) 0.0125(11) -0.0014(9) 0.0037(9) -0.0034(9)
C12 0.0158(11) 0.0259(12) 0.0149(11) 0.0008(9) 0.0026(9) -0.0022(9)
C13 0.0177(12) 0.0322(14) 0.0207(13) 0.0055(10) 0.0025(10) -0.0012(10)
C14 0.0180(12) 0.0381(15) 0.0215(13) -0.0013(11) -0.0002(10) -0.0092(11)
C15 0.0247(13) 0.0269(13) 0.0270(14) -0.0058(11) 0.0046(11) -0.0083(11)
C16 0.0190(12) 0.0251(13) 0.0234(13) -0.0020(10) 0.0053(10) -0.0017(10)
C17 0.0168(11) 0.0242(12) 0.0153(12) 0.0050(9) 0.0055(9) 0.0026(9)
C18 0.0153(11) 0.0259(12) 0.0155(12) -0.0011(9) 0.0049(9) 0.0030(9)
C19 0.0217(12) 0.0249(13) 0.0235(13) 0.0042(10) 0.0083(10) 0.0004(10)
C20 0.0208(12) 0.0412(16) 0.0206(13) -0.0036(11) 0.0062(10) 0.0067(11)
C21 0.0168(11) 0.0276(13) 0.0209(12) -0.0028(10) 0.0051(10) -0.0008(10)
C22 0.0147(11) 0.0245(12) 0.0143(11) 0.0006(9) 0.0036(9) -0.0003(9)
C23 0.0138(10) 0.0245(12) 0.0142(11) 0.0009(9) 0.0023(9) -0.0003(9)
C24 0.0235(12) 0.0320(14) 0.0179(12) 0.0034(10) 0.0084(10) -0.0022(10)
C25 0.0293(14) 0.0406(16) 0.0174(13) -0.0038(11) 0.0113(11) -0.0002(12)
C26 0.0316(14) 0.0295(14) 0.0214(13) -0.0060(11) 0.0055(11) -0.0001(11)
C27 0.0233(13) 0.0265(13) 0.0201(13) -0.0012(10) 0.0054(10) -0.0005(10)
C28 0.0091(10) 0.0284(13) 0.0153(12) 0.0037(9) 0.0028(8) 0.0011(9)
C29 0.0151(11) 0.0239(12) 0.0174(12) 0.0041(9) 0.0024(9) -0.0029(9)
C30 0.0194(12) 0.0284(13) 0.0243(13) -0.0007(10) 0.0044(10) 0.0013(10)
C31 0.0374(15) 0.0276(14) 0.0155(13) -0.0007(10) -0.0021(11) -0.0018(11)
C32 0.0177(12) 0.0268(13) 0.0389(16) 0.0049(11) 0.0047(11) -0.0037(10)
C33 0.0144(11) 0.0196(11) 0.0110(11) -0.0009(8) 0.0029(8) 0.0010(9)
C34 0.0149(11) 0.0161(11) 0.0158(11) -0.0017(9) 0.0040(9) 0.0006(8)
C35 0.0150(11) 0.0230(12) 0.0262(13) -0.0044(10) 0.0011(10) -0.0034(9)
C36 0.0160(12) 0.0299(14) 0.0289(14) -0.0004(11) -0.0011(10) 0.0045(10)
C37 0.0207(12) 0.0209(12) 0.0266(13) 0.0029(10) 0.0027(10) 0.0054(10)
C38 0.0188(11) 0.0183(11) 0.0198(12) -0.0020(9) 0.0044(9) -0.0020(9)
C39 0.0160(11) 0.0199(12) 0.0189(12) -0.0038(9) 0.0067(9) -0.0036(9)
C40 0.0177(11) 0.0178(11) 0.0152(11) 0.0005(9) 0.0052(9) -0.0010(9)
C41 0.0211(12) 0.0367(15) 0.0218(13) 0.0068(11) 0.0075(10) -0.0036(11)
C42 0.0233(12) 0.0221(12) 0.0219(13) -0.0035(10) 0.0066(10) -0.0001(10)
C43 0.0161(11) 0.0239(12) 0.0191(12) 0.0030(9) 0.0048(9) 0.0012(9)
C44 0.0130(10) 0.0206(11) 0.0144(11) -0.0017(9) 0.0041(9) 0.0000(9)
C45 0.0131(10) 0.0194(11) 0.0122(11) 0.0003(8) 0.0032(8) -0.0007(8)
C46 0.0174(11) 0.0232(12) 0.0162(12) -0.0017(9) 0.0076(9) 0.0001(9)
C47 0.0227(12) 0.0294(13) 0.0161(12) 0.0030(10) 0.0073(10) -0.0019(10)
C48 0.0260(13) 0.0233(13) 0.0233(13) 0.0063(10) 0.0097(10) 0.0024(10)
C49 0.0202(12) 0.0221(12) 0.0227(13) -0.0003(10) 0.0086(10) 0.0019(9)
C50 0.0085(10) 0.0214(11) 0.0170(12) -0.0024(9) 0.0023(8) 0.0007(8)
C51 0.0144(11) 0.0177(11) 0.0153(11) -0.0004(9) 0.0038(9) 0.0013(9)
C52 0.0170(11) 0.0264(13) 0.0198(12) -0.0003(10) 0.0053(9) -0.0009(10)
C53 0.0173(11) 0.0221(12) 0.0260(13) 0.0010(10) 0.0067(10) 0.0046(9)
C54 0.0217(12) 0.0241(12) 0.0138(12) 0.0026(9) -0.0005(9) 0.0029(10)
C55 0.0308(17) 0.059(2) 0.053(2) -0.0004(17) 0.0019(15) 0.0051(15)
C56 0.0397(17) 0.0379(17) 0.0347(17) 0.0027(13) 0.0025(13) 0.0024(14)
C57 0.054(2) 0.0406(18) 0.046(2) -0.0066(15) 0.0152(16) 0.0016(16)
C58 0.057(2) 0.0398(18) 0.054(2) -0.0019(16) 0.0211(18) -0.0072(16)
C59 0.051(2) 0.0459(19) 0.0427(19) 0.0007(15) 0.0208(16) -0.0025(15)
C60 0.052(2) 0.0408(18) 0.048(2) 0.0042(15) 0.0171(16) 0.0078(15)
C61 0.0459(18) 0.0326(16) 0.0375(17) -0.0028(13) 0.0069(14) 0.0014(14)
C62 0.0475(19) 0.0372(17) 0.0420(18) -0.0023(14) 0.0091(15) 0.0082(14)
C63 0.0311(15) 0.0328(15) 0.0345(16) 0.0038(12) 0.0145(12) 0.0024(12)
C64 0.0315(15) 0.0312(15) 0.0460(18) 0.0051(13) 0.0125(13) 0.0024(12)
C65 0.0301(15) 0.0405(17) 0.0438(18) 0.0057(14) 0.0107(13) -0.0033(13)
C66 0.0346(16) 0.0389(16) 0.0393(17) -0.0042(13) 0.0171(13) -0.0063(13)
C67 0.0444(18) 0.0297(15) 0.0419(18) 0.0013(13) 0.0209(14) 0.0026(13)
C68 0.0413(17) 0.0352(16) 0.0298(15) 0.0063(12) 0.0169(13) 0.0105(13)
O1 0.0254(9) 0.0335(10) 0.0159(9) 0.0066(7) 0.0073(7) -0.0006(8)
O2 0.0160(9) 0.0251(10) 0.0706(15) 0.0055(9) 0.0165(9) -0.0006(7)
O3 0.0266(9) 0.0236(9) 0.0121(8) -0.0033(6) 0.0046(7) 0.0029(7)
O4 0.0150(8) 0.0343(10) 0.0349(11) 0.0011(8) 0.0046(7) 0.0024(7)

loop_
_atom_type_symbol
_atom_type_description
_atom_type_scat_dispersion_real
_atom_type_scat_dispersion_imag
_atom_type_scat_source
C C 0.0033 0.0016 'International Tables Vol C Tables 4.2.6.8 and 6.1.1.4'
H H 0.0000 0.0000 'International Tables Vol C Tables 4.2.6.8 and 6.1.1.4'
N N 0.0061 0.0033 'International Tables Vol C Tables 4.2.6.8 and 6.1.1.4'
O O 0.0106 0.0060 'International Tables Vol C Tables 4.2.6.8 and 6.1.1.4'
Fe Fe 0.3463 0.8444 'International Tables Vol C Tables 4.2.6.8 and 6.1.1.4'

loop_
_geom_angle_atom_site_label_1
_geom_angle_atom_site_label_2
_geom_angle_atom_site_label_3
_geom_angle
_geom_angle_site_symmetry_1
_geom_angle_site_symmetry_3
_geom_angle_publ_flag
N4 Fe1 N3 90.39(7) . . ?
N4 Fe1 N2 177.13(8) . . ?
N3 Fe1 N2 90.31(8) . . ?
N4 Fe1 N7 90.16(7) . . ?
N3 Fe1 N7 89.16(7) . . ?
N2 Fe1 N7 87.07(7) . . ?
N4 Fe1 N1 89.63(7) . . ?
N3 Fe1 N1 178.11(7) . . ?
N2 Fe1 N1 89.75(8) . . ?
N7 Fe1 N1 92.74(7) . . ?
N4 Fe1 N5 90.11(8) . . ?
N3 Fe1 N5 87.98(7) . . ?
N2 Fe1 N5 92.70(8) . . ?
N7 Fe1 N5 177.13(7) . . ?
N1 Fe1 N5 90.12(7) . . ?
C(A2 N1 C(A1 104.91(18) . . ?
C(A2 N1 Fe1 127.52(15) . . ?
C(A1 N1 Fe1 127.55(15) . . ?
C(A4 N2 C(A3 104.59(18) . . ?
C(A4 N2 Fe1 127.28(15) . . ?
C(A3 N2 Fe1 127.48(15) . . ?
C(A6 N3 C(A5 105.07(18) . . ?
C(A6 N3 Fe1 127.40(14) . . ?
C(A5 N3 Fe1 127.47(15) . . ?
C(A7 N4 C(A8 105.12(18) . . ?
C(A7 N4 Fe1 127.04(14) . . ?
C(A8 N4 Fe1 127.83(15) . . ?
C1 N5 C3 105.4(2) . . ?
C1 N5 Fe1 128.40(17) . . ?
C3 N5 Fe1 125.90(16) . . ?
C2 N6 C1 108.0(2) . . ?
C2 N6 C4 128.1(2) . . ?
C1 N6 C4 123.9(2) . . ?
C8 N7 C6 104.1(2) . . ?
C8 N7 Fe1 126.74(16) . . ?
C6 N7 Fe1 128.39(17) . . ?
C7 N8 C8 106.4(2) . . ?
C7 N8 C9 127.9(2) . . ?
C8 N8 C9 125.4(2) . . ?
C28 N9 C23 128.28(19) . . ?
C28 N9 H9N 115.9 . . ?
C23 N9 H9N 115.9 . . ?
C39 N10 C34 127.64(19) . . ?
C39 N10 H10 116.2 . . ?
C34 N10 H10 116.2 . . ?
C50 N11 C45 128.12(19) . . ?
C50 N11 H11 115.9 . . ?
C45 N11 H11 115.9 . . ?
C17 N12 C12 127.8(2) . . ?
C17 N12 H12 116.1 . . ?
C12 N12 H12 116.1 . . ?
N1 C(A1 C(M4 125.4(2) . . ?
N1 C(A1 C(B1 110.65(19) . . ?
C(M4 C(A1 C(B1 123.9(2) . . ?
N1 C(A2 C(M1 125.5(2) . . ?
N1 C(A2 C(B2 110.79(19) . . ?
C(M1 C(A2 C(B2 123.7(2) . . ?
N2 C(A3 C(M1 125.4(2) . . ?
N2 C(A3 C(B3 110.74(19) . . ?
C(M1 C(A3 C(B3 123.9(2) . . ?
N2 C(A4 C(M2 125.1(2) . . ?
N2 C(A4 C(B4 110.55(19) . . ?
C(M2 C(A4 C(B4 124.4(2) . . ?
N3 C(A5 C(M2 124.8(2) . . ?
N3 C(A5 C(B5 110.30(19) . . ?
C(M2 C(A5 C(B5 124.7(2) . . ?
N3 C(A6 C(M3 125.31(19) . . ?
N3 C(A6 C(B6 110.51(19) . . ?
C(M3 C(A6 C(B6 124.0(2) . . ?
N4 C(A7 C(M3 125.8(2) . . ?
N4 C(A7 C(B7 110.48(19) . . ?
C(M3 C(A7 C(B7 123.6(2) . . ?
N4 C(A8 C(M4 125.6(2) . . ?
N4 C(A8 C(B8 110.27(19) . . ?
C(M4 C(A8 C(B8 124.1(2) . . ?
C(B2 C(B1 C(A1 106.9(2) . . ?
C(B2 C(B1 H(B1 126.6 . . ?
C(A1 C(B1 H(B1 126.6 . . ?
C(B1 C(B2 C(A2 106.8(2) . . ?
C(B1 C(B2 H(B2 126.6 . . ?
C(A2 C(B2 H(B2 126.6 . . ?
C(B4 C(B3 C(A3 106.9(2) . . ?
C(B4 C(B3 H(B3 126.5 . . ?
C(A3 C(B3 H(B3 126.5 . . ?
C(B3 C(B4 C(A4 107.2(2) . . ?
C(B3 C(B4 H(B4 126.4 . . ?
C(A4 C(B4 H(B4 126.4 . . ?
C(B6 C(B5 C(A5 107.1(2) . . ?
C(B6 C(B5 H(B5 126.5 . . ?
C(A5 C(B5 H(B5 126.5 . . ?
C(B5 C(B6 C(A6 106.9(2) . . ?
C(B5 C(B6 H(B6 126.5 . . ?
C(A6 C(B6 H(B6 126.5 . . ?
C(B8 C(B7 C(A7 106.9(2) . . ?
C(B8 C(B7 H(B7 126.6 . . ?
C(A7 C(B7 H(B7 126.6 . . ?
C(B7 C(B8 C(A8 107.2(2) . . ?
C(B7 C(B8 H(B8 126.4 . . ?
C(A8 C(B8 H(B8 126.4 . . ?
C(A3 C(M1 C(A2 123.8(2) . . ?
C(A3 C(M1 C11 118.4(2) . . ?
C(A2 C(M1 C11 117.73(19) . . ?
C(A4 C(M2 C(A5 124.6(2) . . ?
C(A4 C(M2 C22 116.2(2) . . ?
C(A5 C(M2 C22 118.7(2) . . ?
C(A7 C(M3 C(A6 123.6(2) . . ?
C(A7 C(M3 C33 117.52(19) . . ?
C(A6 C(M3 C33 118.66(19) . . ?
C(A8 C(M4 C(A1 123.7(2) . . ?
C(A8 C(M4 C44 117.6(2) . . ?
C(A1 C(M4 C44 118.6(2) . . ?
N5 C1 N6 110.3(2) . . ?
N5 C1 H1 124.8 . . ?
N6 C1 H1 124.8 . . ?
C3 C2 N6 106.2(2) . . ?
C3 C2 H2 126.9 . . ?
N6 C2 H2 126.9 . . ?
C2 C3 N5 110.0(2) . . ?
C2 C3 H3 125.0 . . ?
N5 C3 H3 125.0 . . ?
C5 C4 N6 123.7(2) . . ?
C5 C4 H4 118.1 . . ?
N6 C4 H4 118.1 . . ?
C4 C5 H5A 120.0 . . ?
C4 C5 H5B 120.0 . . ?
H5A C5 H5B 120.0 . . ?
C7 C6 N7 110.6(2) . . ?
C7 C6 H6 124.7 . . ?
N7 C6 H6 124.7 . . ?
N8 C7 C6 106.1(3) . . ?
N8 C7 H7 126.9 . . ?
C6 C7 H7 126.9 . . ?
N7 C8 N8 112.6(2) . . ?
N7 C8 H8 123.7 . . ?
N8 C8 H8 123.7 . . ?
C10 C9 N8 126.4(3) . . ?
C10 C9 H9 116.8 . . ?
N8 C9 H9 116.8 . . ?
C9 C10 H10A 120.0 . . ?
C9 C10 H10B 120.0 . . ?
H10A C10 H10B 120.0 . . ?
C16 C11 C12 118.5(2) . . ?
C16 C11 C(M1 120.0(2) . . ?
C12 C11 C(M1 121.4(2) . . ?
C13 C12 C11 120.4(2) . . ?
C13 C12 N12 122.8(2) . . ?
C11 C12 N12 116.8(2) . . ?
C14 C13 C12 119.4(2) . . ?
C14 C13 H13 120.3 . . ?
C12 C13 H13 120.3 . . ?
C15 C14 C13 121.2(2) . . ?
C15 C14 H14 119.4 . . ?
C13 C14 H14 119.4 . . ?
C14 C15 C16 119.3(2) . . ?
C14 C15 H15 120.4 . . ?
C16 C15 H15 120.4 . . ?
C11 C16 C15 121.3(2) . . ?
C11 C16 H16 119.4 . . ?
C15 C16 H16 119.4 . . ?
O4 C17 N12 122.7(2) . . ?
O4 C17 C18 121.3(2) . . ?
N12 C17 C18 116.0(2) . . ?
C20 C18 C21 109.0(2) . . ?
C20 C18 C17 106.7(2) . . ?
C21 C18 C17 114.1(2) . . ?
C20 C18 C19 109.9(2) . . ?
C21 C18 C19 109.5(2) . . ?
C17 C18 C19 107.71(19) . . ?
C18 C19 H19A 109.5 . . ?
C18 C19 H19B 109.5 . . ?
H19A C19 H19B 109.5 . . ?
C18 C19 H19C 109.5 . . ?
H19A C19 H19C 109.5 . . ?
H19B C19 H19C 109.5 . . ?
C18 C20 H20A 109.5 . . ?
C18 C20 H20B 109.5 . . ?
H20A C20 H20B 109.5 . . ?
C18 C20 H20C 109.5 . . ?
H20A C20 H20C 109.5 . . ?
H20B C20 H20C 109.5 . . ?
C18 C21 H21A 109.5 . . ?
C18 C21 H21B 109.5 . . ?
H21A C21 H21B 109.5 . . ?
C18 C21 H21C 109.5 . . ?
H21A C21 H21C 109.5 . . ?
H21B C21 H21C 109.5 . . ?
C27 C22 C23 118.6(2) . . ?
C27 C22 C(M2 117.6(2) . . ?
C23 C22 C(M2 123.7(2) . . ?
C22 C23 C24 119.7(2) . . ?
C22 C23 N9 118.3(2) . . ?
C24 C23 N9 122.0(2) . . ?
C25 C24 C23 120.0(2) . . ?
C25 C24 H24 120.0 . . ?
C23 C24 H24 120.0 . . ?
C24 C25 C26 120.8(2) . . ?
C24 C25 H25 119.6 . . ?
C26 C25 H25 119.6 . . ?
C25 C26 C27 119.3(2) . . ?
C25 C26 H26 120.4 . . ?
C27 C26 H26 120.4 . . ?
C26 C27 C22 121.6(2) . . ?
C26 C27 H27 119.2 . . ?
C22 C27 H27 119.2 . . ?
O1 C28 N9 122.3(2) . . ?
O1 C28 C29 120.8(2) . . ?
N9 C28 C29 116.85(19) . . ?
C32 C29 C28 107.5(2) . . ?
C32 C29 C30 109.3(2) . . ?
C28 C29 C30 107.24(19) . . ?
C32 C29 C31 109.3(2) . . ?
C28 C29 C31 113.8(2) . . ?
C30 C29 C31 109.7(2) . . ?
C29 C30 H30A 109.5 . . ?
C29 C30 H30B 109.5 . . ?
H30A C30 H30B 109.5 . . ?
C29 C30 H30C 109.5 . . ?
H30A C30 H30C 109.5 . . ?
H30B C30 H30C 109.5 . . ?
C29 C31 H31A 109.5 . . ?
C29 C31 H31B 109.5 . . ?
H31A C31 H31B 109.5 . . ?
C29 C31 H31C 109.5 . . ?
H31A C31 H31C 109.5 . . ?
H31B C31 H31C 109.5 . . ?
C29 C32 H32A 109.5 . . ?
C29 C32 H32B 109.5 . . ?
H32A C32 H32B 109.5 . . ?
C29 C32 H32C 109.5 . . ?
H32A C32 H32C 109.5 . . ?
H32B C32 H32C 109.5 . . ?
C38 C33 C34 118.7(2) . . ?
C38 C33 C(M3 118.9(2) . . ?
C34 C33 C(M3 122.4(2) . . ?
C35 C34 C33 120.3(2) . . ?
C35 C34 N10 122.2(2) . . ?
C33 C34 N10 117.5(2) . . ?
C36 C35 C34 119.7(2) . . ?
C36 C35 H35 120.1 . . ?
C34 C35 H35 120.1 . . ?
C37 C36 C35 120.9(2) . . ?
C37 C36 H36 119.6 . . ?
C35 C36 H36 119.6 . . ?
C36 C37 C38 118.9(2) . . ?
C36 C37 H37 120.5 . . ?
C38 C37 H37 120.5 . . ?
C33 C38 C37 121.5(2) . . ?
C33 C38 H38 119.2 . . ?
C37 C38 H38 119.2 . . ?
O2 C39 N10 122.1(2) . . ?
O2 C39 C40 121.4(2) . . ?
N10 C39 C40 116.43(19) . . ?
C41 C40 C43 109.61(19) . . ?
C41 C40 C42 109.5(2) . . ?
C43 C40 C42 109.60(19) . . ?
C41 C40 C39 107.30(19) . . ?
C43 C40 C39 113.28(19) . . ?
C42 C40 C39 107.47(19) . . ?
C40 C41 H41A 109.5 . . ?
C40 C41 H41B 109.5 . . ?
H41A C41 H41B 109.5 . . ?
C40 C41 H41C 109.5 . . ?
H41A C41 H41C 109.5 . . ?
H41B C41 H41C 109.5 . . ?
C40 C42 H42A 109.5 . . ?
C40 C42 H42B 109.5 . . ?
H42A C42 H42B 109.5 . . ?
C40 C42 H42C 109.5 . . ?
H42A C42 H42C 109.5 . . ?
H42B C42 H42C 109.5 . . ?
C40 C43 H43A 109.5 . . ?
C40 C43 H43B 109.5 . . ?
H43A C43 H43B 109.5 . . ?
C40 C43 H43C 109.5 . . ?
H43A C43 H43C 109.5 . . ?
H43B C43 H43C 109.5 . . ?
C49 C44 C45 118.8(2) . . ?
C49 C44 C(M4 119.1(2) . . ?
C45 C44 C(M4 122.1(2) . . ?
C46 C45 C44 119.6(2) . . ?
C46 C45 N11 121.8(2) . . ?
C44 C45 N11 118.54(19) . . ?
C47 C46 C45 120.0(2) . . ?
C47 C46 H46 120.0 . . ?
C45 C46 H46 120.0 . . ?
C48 C47 C46 120.5(2) . . ?
C48 C47 H47 119.8 . . ?
C46 C47 H47 119.8 . . ?
C47 C48 C49 119.5(2) . . ?
C47 C48 H48 120.3 . . ?
C49 C48 H48 120.3 . . ?
C48 C49 C44 121.6(2) . . ?
C48 C49 H49 119.2 . . ?
C44 C49 H49 119.2 . . ?
O3 C50 N11 122.4(2) . . ?
O3 C50 C51 120.6(2) . . ?
N11 C50 C51 116.98(19) . . ?
C54 C51 C52 110.49(19) . . ?
C54 C51 C50 113.80(19) . . ?
C52 C51 C50 106.80(18) . . ?
C54 C51 C53 109.51(19) . . ?
C52 C51 C53 108.81(19) . . ?
C50 C51 C53 107.26(18) . . ?
C51 C52 H52A 109.5 . . ?
C51 C52 H52B 109.5 . . ?
H52A C52 H52B 109.5 . . ?
C51 C52 H52C 109.5 . . ?
H52A C52 H52C 109.5 . . ?
H52B C52 H52C 109.5 . . ?
C51 C53 H53A 109.5 . . ?
C51 C53 H53B 109.5 . . ?
H53A C53 H53B 109.5 . . ?
C51 C53 H53C 109.5 . . ?
H53A C53 H53C 109.5 . . ?
H53B C53 H53C 109.5 . . ?
C51 C54 H54A 109.5 . . ?
C51 C54 H54B 109.5 . . ?
H54A C54 H54B 109.5 . . ?
C51 C54 H54C 109.5 . . ?
H54A C54 H54C 109.5 . . ?
H54B C54 H54C 109.5 . . ?
C56 C55 H55A 109.5 . . ?
C56 C55 H55B 109.5 . . ?
H55A C55 H55B 109.5 . . ?
C56 C55 H55C 109.5 . . ?
H55A C55 H55C 109.5 . . ?
H55B C55 H55C 109.5 . . ?
C57 C56 C61 118.1(3) . . ?
C57 C56 C55 121.5(3) . . ?
C61 C56 C55 120.4(3) . . ?
C56 C57 C58 120.7(3) . . ?
C56 C57 H57 119.6 . . ?
C58 C57 H57 119.6 . . ?
C59 C58 C57 119.8(3) . . ?
C59 C58 H58 120.1 . . ?
C57 C58 H58 120.1 . . ?
C60 C59 C58 120.7(3) . . ?
C60 C59 H59 119.7 . . ?
C58 C59 H59 119.7 . . ?
C59 C60 C61 118.9(3) . . ?
C59 C60 H60 120.6 . . ?
C61 C60 H60 120.6 . . ?
C60 C61 C56 121.7(3) . . ?
C60 C61 H61 119.1 . . ?
C56 C61 H61 119.1 . . ?
C63 C62 H62A 109.5 . . ?
C63 C62 H62B 109.5 . . ?
H62A C62 H62B 109.5 . . ?
C63 C62 H62C 109.5 . . ?
H62A C62 H62C 109.5 . . ?
H62B C62 H62C 109.5 . . ?
C68 C63 C64 117.7(3) . . ?
C68 C63 C62 121.6(3) . . ?
C64 C63 C62 120.7(3) . . ?
C65 C64 C63 121.1(3) . . ?
C65 C64 H64 119.5 . . ?
C63 C64 H64 119.5 . . ?
C64 C65 C66 120.3(3) . . ?
C64 C65 H65 119.9 . . ?
C66 C65 H65 119.9 . . ?
C67 C66 C65 119.9(3) . . ?
C67 C66 H66 120.1 . . ?
C65 C66 H66 120.1 . . ?
C66 C67 C68 119.7(3) . . ?
C66 C67 H67 120.2 . . ?
C68 C67 H67 120.2 . . ?
C63 C68 C67 121.4(3) . . ?
C63 C68 H68 119.3 . . ?
C67 C68 H68 119.3 . . ?

loop_
_geom_bond_atom_site_label_1
_geom_bond_atom_site_label_2
_geom_bond_distance
_geom_bond_site_symmetry_2
_geom_bond_publ_flag
Fe1 N4 1.9840(18) . ?
Fe1 N3 1.9855(18) . ?
Fe1 N2 1.9863(19) . ?
Fe1 N7 1.9866(18) . ?
Fe1 N1 1.9959(18) . ?
Fe1 N5 1.9979(19) . ?
N1 C(A2 1.372(3) . ?
N1 C(A1 1.381(3) . ?
N2 C(A4 1.379(3) . ?
N2 C(A3 1.381(3) . ?
N3 C(A6 1.376(3) . ?
N3 C(A5 1.378(3) . ?
N4 C(A7 1.378(3) . ?
N4 C(A8 1.382(3) . ?
N5 C1 1.306(3) . ?
N5 C3 1.394(3) . ?
N6 C2 1.352(3) . ?
N6 C1 1.368(3) . ?
N6 C4 1.416(3) . ?
N7 C8 1.302(3) . ?
N7 C6 1.357(3) . ?
N8 C7 1.342(3) . ?
N8 C8 1.343(3) . ?
N8 C9 1.417(3) . ?
N9 C28 1.355(3) . ?
N9 C23 1.407(3) . ?
N9 H9N 0.8800 . ?
N10 C39 1.358(3) . ?
N10 C34 1.414(3) . ?
N10 H10 0.8800 . ?
N11 C50 1.363(3) . ?
N11 C45 1.411(3) . ?
N11 H11 0.8800 . ?
N12 C17 1.359(3) . ?
N12 C12 1.407(3) . ?
N12 H12 0.8800 . ?
C(A1 C(M4 1.392(3) . ?
C(A1 C(B1 1.436(3) . ?
C(A2 C(M1 1.391(3) . ?
C(A2 C(B2 1.439(3) . ?
C(A3 C(M1 1.390(3) . ?
C(A3 C(B3 1.438(3) . ?
C(A4 C(M2 1.387(3) . ?
C(A4 C(B4 1.440(3) . ?
C(A5 C(M2 1.395(3) . ?
C(A5 C(B5 1.437(3) . ?
C(A6 C(M3 1.397(3) . ?
C(A6 C(B6 1.436(3) . ?
C(A7 C(M3 1.391(3) . ?
C(A7 C(B7 1.441(3) . ?
C(A8 C(M4 1.388(3) . ?
C(A8 C(B8 1.438(3) . ?
C(B1 C(B2 1.351(3) . ?
C(B1 H(B1 0.9500 . ?
C(B2 H(B2 0.9500 . ?
C(B3 C(B4 1.340(3) . ?
C(B3 H(B3 0.9500 . ?
C(B4 H(B4 0.9500 . ?
C(B5 C(B6 1.345(3) . ?
C(B5 H(B5 0.9500 . ?
C(B6 H(B6 0.9500 . ?
C(B7 C(B8 1.347(3) . ?
C(B7 H(B7 0.9500 . ?
C(B8 H(B8 0.9500 . ?
C(M1 C11 1.500(3) . ?
C(M2 C22 1.508(3) . ?
C(M3 C33 1.500(3) . ?
C(M4 C44 1.499(3) . ?
C1 H1 0.9500 . ?
C2 C3 1.341(3) . ?
C2 H2 0.9500 . ?
C3 H3 0.9500 . ?
C4 C5 1.318(4) . ?
C4 H4 0.9500 . ?
C5 H5A 0.9500 . ?
C5 H5B 0.9500 . ?
C6 C7 1.350(4) . ?
C6 H6 0.9500 . ?
C7 H7 0.9500 . ?
C8 H8 0.9500 . ?
C9 C10 1.274(4) . ?
C9 H9 0.9500 . ?
C10 H10A 0.9500 . ?
C10 H10B 0.9500 . ?
C11 C16 1.387(3) . ?
C11 C12 1.401(3) . ?
C12 C13 1.396(3) . ?
C13 C14 1.381(4) . ?
C13 H13 0.9500 . ?
C14 C15 1.376(4) . ?
C14 H14 0.9500 . ?
C15 C16 1.388(3) . ?
C15 H15 0.9500 . ?
C16 H16 0.9500 . ?
C17 O4 1.221(3) . ?
C17 C18 1.528(3) . ?
C18 C20 1.524(3) . ?
C18 C21 1.527(3) . ?
C18 C19 1.537(3) . ?
C19 H19A 0.9800 . ?
C19 H19B 0.9800 . ?
C19 H19C 0.9800 . ?
C20 H20A 0.9800 . ?
C20 H20B 0.9800 . ?
C20 H20C 0.9800 . ?
C21 H21A 0.9800 . ?
C21 H21B 0.9800 . ?
C21 H21C 0.9800 . ?
C22 C27 1.392(3) . ?
C22 C23 1.397(3) . ?
C23 C24 1.402(3) . ?
C24 C25 1.378(4) . ?
C24 H24 0.9500 . ?
C25 C26 1.379(4) . ?
C25 H25 0.9500 . ?
C26 C27 1.380(3) . ?
C26 H26 0.9500 . ?
C27 H27 0.9500 . ?
C28 O1 1.222(3) . ?
C28 C29 1.527(3) . ?
C29 C32 1.525(3) . ?
C29 C30 1.529(3) . ?
C29 C31 1.530(3) . ?
C30 H30A 0.9800 . ?
C30 H30B 0.9800 . ?
C30 H30C 0.9800 . ?
C31 H31A 0.9800 . ?
C31 H31B 0.9800 . ?
C31 H31C 0.9800 . ?
C32 H32A 0.9800 . ?
C32 H32B 0.9800 . ?
C32 H32C 0.9800 . ?
C33 C38 1.388(3) . ?
C33 C34 1.398(3) . ?
C34 C35 1.396(3) . ?
C35 C36 1.385(4) . ?
C35 H35 0.9500 . ?
C36 C37 1.383(4) . ?
C36 H36 0.9500 . ?
C37 C38 1.392(3) . ?
C37 H37 0.9500 . ?
C38 H38 0.9500 . ?
C39 O2 1.213(3) . ?
C39 C40 1.531(3) . ?
C40 C41 1.524(3) . ?
C40 C43 1.527(3) . ?
C40 C42 1.528(3) . ?
C41 H41A 0.9800 . ?
C41 H41B 0.9800 . ?
C41 H41C 0.9800 . ?
C42 H42A 0.9800 . ?
C42 H42B 0.9800 . ?
C42 H42C 0.9800 . ?
C43 H43A 0.9800 . ?
C43 H43B 0.9800 . ?
C43 H43C 0.9800 . ?
C44 C49 1.390(3) . ?
C44 C45 1.402(3) . ?
C45 C46 1.398(3) . ?
C46 C47 1.393(3) . ?
C46 H46 0.9500 . ?
C47 C48 1.377(3) . ?
C47 H47 0.9500 . ?
C48 C49 1.380(3) . ?
C48 H48 0.9500 . ?
C49 H49 0.9500 . ?
C50 O3 1.221(3) . ?
C50 C51 1.532(3) . ?
C51 C54 1.524(3) . ?
C51 C52 1.528(3) . ?
C51 C53 1.534(3) . ?
C52 H52A 0.9800 . ?
C52 H52B 0.9800 . ?
C52 H52C 0.9800 . ?
C53 H53A 0.9800 . ?
C53 H53B 0.9800 . ?
C53 H53C 0.9800 . ?
C54 H54A 0.9800 . ?
C54 H54B 0.9800 . ?
C54 H54C 0.9800 . ?
C55 C56 1.504(5) . ?
C55 H55A 0.9800 . ?
C55 H55B 0.9800 . ?
C55 H55C 0.9800 . ?
C56 C57 1.357(4) . ?
C56 C61 1.401(4) . ?
C57 C58 1.402(5) . ?
C57 H57 0.9500 . ?
C58 C59 1.376(5) . ?
C58 H58 0.9500 . ?
C59 C60 1.364(5) . ?
C59 H59 0.9500 . ?
C60 C61 1.383(5) . ?
C60 H60 0.9500 . ?
C61 H61 0.9500 . ?
C62 C63 1.502(4) . ?
C62 H62A 0.9800 . ?
C62 H62B 0.9800 . ?
C62 H62C 0.9800 . ?
C63 C68 1.382(4) . ?
C63 C64 1.395(4) . ?
C64 C65 1.376(4) . ?
C64 H64 0.9500 . ?
C65 C66 1.379(4) . ?
C65 H65 0.9500 . ?
C66 C67 1.372(4) . ?
C66 H66 0.9500 . ?
C67 C68 1.392(4) . ?
C67 H67 0.9500 . ?
C68 H68 0.9500 . ?
